data_7236552
loop_
_publ_author_name
'Gong, Le Le'
'Yao, Wan Ting'
'Liu, Zhi Qiang'
'Zheng, An Min'
'Li, Jian Qiang'
'Feng, Xue Feng'
'Ma, Lu Fang'
'Yan, Chang Sheng'
'Luo, Ming Biao'
'Luo, Feng'

_publ_section_title
;
 Photoswitching storage of guest molecules in metal--organic framework for
 photoswitchable catalysis: exceptional product, ultrahigh photocontrol,
 and photomodulated size selectivity
;
_journal_issue 17
_journal_name_full 'Journal of Materials Chemistry A'
_journal_page_first 7961
_journal_paper_doi 10.1039/C7TA01388D
_journal_volume 5
_journal_year 2017
_chemical_formula_sum 'C12 H10 N2 O4'
_chemical_formula_weight 246.22
_space_group_IT_number 61
_space_group_name_Hall '-P 2ac 2ab'
_space_group_name_H-M_alt 'P b c a'
_symmetry_cell_setting orthorhombic
_symmetry_space_group_name_H-M 'P b c a'
_atom_sites_solution_hydrogens geom
_atom_sites_solution_primary direct
_atom_sites_solution_secondary difmap
_audit_creation_method SHELXL-97
_audit_update_record
;
2016-10-18 deposited with the CCDC.
2017-03-25 downloaded from the CCDC.
;
_cell_angle_alpha 90.00
_cell_angle_beta 90.00
_cell_angle_gamma 90.00
_cell_formula_units_Z 8
_cell_length_a 7.9719(3)
_cell_length_b 7.8194(3)
_cell_length_c 38.2632(16)
_cell_measurement_reflns_used 2319
_cell_measurement_temperature 296(2)
_cell_measurement_theta_max 23.84
_cell_measurement_theta_min 3.19
_cell_volume 2385.15(16)
_computing_cell_refinement 'Bruker SMART'
_computing_data_collection 'Bruker SMART'
_computing_data_reduction 'Bruker SAINT'
_computing_molecular_graphics 'Bruker SHELXTL'
_computing_publication_material 'Bruker SHELXTL'
_computing_structure_refinement 'SHELXL-97 (Sheldrick, 1997)'
_computing_structure_solution 'SHELXS-97 (Sheldrick, 1990)'
_diffrn_ambient_temperature 296(2)
_diffrn_measured_fraction_theta_full 1.000
_diffrn_measured_fraction_theta_max 1.000
_diffrn_measurement_device_type 'CCD area detector'
_diffrn_measurement_method 'phi and omega scans'
_diffrn_radiation_monochromator graphite
_diffrn_radiation_source 'fine-focus sealed tube'
_diffrn_radiation_type MoK\a
_diffrn_radiation_wavelength 0.71073
_diffrn_reflns_av_R_equivalents 0.0347
_diffrn_reflns_av_sigmaI/netI 0.0270
_diffrn_reflns_limit_h_max 9
_diffrn_reflns_limit_h_min -9
_diffrn_reflns_limit_k_max 9
_diffrn_reflns_limit_k_min -9
_diffrn_reflns_limit_l_max 45
_diffrn_reflns_limit_l_min -44
_diffrn_reflns_number 11675
_diffrn_reflns_theta_full 25.00
_diffrn_reflns_theta_max 25.00
_diffrn_reflns_theta_min 2.13
_exptl_absorpt_coefficient_mu 0.105
_exptl_absorpt_correction_T_max 0.9813
_exptl_absorpt_correction_T_min 0.9793
_exptl_absorpt_correction_type multi-scan
_exptl_crystal_colour Yellow
_exptl_crystal_density_diffrn 1.371
_exptl_crystal_density_method 'not measured'
_exptl_crystal_description Block
_exptl_crystal_F_000 1024
_exptl_crystal_size_max 0.20
_exptl_crystal_size_mid 0.20
_exptl_crystal_size_min 0.18
_refine_diff_density_max 0.343
_refine_diff_density_min -0.363
_refine_diff_density_rms 0.048
_refine_ls_extinction_coef 0.003(2)
_refine_ls_extinction_expression Fc^*^=kFc[1+0.001xFc^2^\l^3^/sin(2\q)]^-1/4^
_refine_ls_extinction_method SHELXL
_refine_ls_goodness_of_fit_ref 1.046
_refine_ls_hydrogen_treatment refU
_refine_ls_matrix_type full
_refine_ls_number_parameters 165
_refine_ls_number_reflns 2100
_refine_ls_number_restraints 0
_refine_ls_restrained_S_all 1.046
_refine_ls_R_factor_all 0.1074
_refine_ls_R_factor_gt 0.0740
_refine_ls_shift/su_max 0.000
_refine_ls_shift/su_mean 0.000
_refine_ls_structure_factor_coef Fsqd
_refine_ls_weighting_details 'calc w=1/[\s^2^(Fo^2^)+(0.1537P)^2^+1.0396P] where P=(Fo^2^+2Fc^2^)/3'
_refine_ls_weighting_scheme calc
_refine_ls_wR_factor_gt 0.2361
_refine_ls_wR_factor_ref 0.2780
_reflns_number_gt 1273
_reflns_number_total 2100
_reflns_threshold_expression >2sigma(I)
_cod_data_source_file c7ta01388d2.cif
_cod_data_source_block 5
_cod_depositor_comments
;
The following automatic conversions were performed:

data item '_exptl_absorpt_correction_type' value 'Multi-scan' was
changed to 'multi-scan' in accordance with the
/home/saulius/struct/COD-crude-data/automatic-downloads/DataCite-retrospective/RSC/depositions/lib/dictionaries/cif_core.dic
dictionary named 'cif_core.dic' version 2.4.2 last updated on
2011-04-26.

data item '_refine_ls_hydrogen_treatment' value 'refu' was changed to
'refU' in accordance with the
/home/saulius/struct/COD-crude-data/automatic-downloads/DataCite-retrospective/RSC/depositions/lib/dictionaries/cif_core.dic
dictionary named 'cif_core.dic' version 2.4.2 last updated on
2011-04-26.

data item '_symmetry_cell_setting' value 'Orthorhombic' was changed
to 'orthorhombic' in accordance with the
/home/saulius/struct/COD-crude-data/automatic-downloads/DataCite-retrospective/RSC/depositions/lib/dictionaries/cif_core.dic
dictionary named 'cif_core.dic' version 2.4.2 last updated on
2011-04-26.

Automatic conversion script
Id: cif_fix_values 6909 2019-04-08 15:41:33Z antanas 
;
_cod_original_sg_symbol_H-M Pbca
_cod_database_code 7236552

loop_
_symmetry_equiv_pos_as_xyz
'x, y, z'
'-x+1/2, -y, z+1/2'
'x+1/2, -y+1/2, -z'
'-x, y+1/2, -z+1/2'
'-x, -y, -z'
'x-1/2, y, -z-1/2'
'-x-1/2, y-1/2, z'
'x, -y-1/2, z-1/2'

loop_
_atom_site_label
_atom_site_type_symbol
_atom_site_fract_x
_atom_site_fract_y
_atom_site_fract_z
_atom_site_U_iso_or_equiv
_atom_site_adp_type
_atom_site_occupancy
_atom_site_symmetry_multiplicity
_atom_site_calc_flag
_atom_site_refinement_flags
C1 C 0.6411(4) 0.4468(4) 0.05893(10) 0.0697(10) Uani 1 1 d .
C2 C 0.6518(4) 0.5219(4) 0.09166(11) 0.0726(10) Uani 1 1 d .
C3 C 0.7810(4) 0.4056(5) 0.03943(12) 0.0832(11) Uani 1 1 d .
H3 H 0.7689 0.3555 0.0175 0.100 Uiso 1 1 calc R
C4 C 0.9371(5) 0.4385(5) 0.05235(14) 0.0968(13) Uani 1 1 d .
H4 H 1.0319 0.4110 0.0394 0.116 Uiso 1 1 calc R
C5 C 0.8136(5) 0.5540(5) 0.10436(12) 0.0889(12) Uani 1 1 d .
H5 H 0.8275 0.6037 0.1262 0.107 Uiso 1 1 calc R
C6 C 0.4785(5) 0.5372(4) 0.14630(11) 0.0849(11) Uani 1 1 d .
C7 C 0.9531(5) 0.5120(5) 0.08444(15) 0.1021(15) Uani 1 1 d .
H7 H 1.0597 0.5346 0.0932 0.123 Uiso 1 1 calc R
C8 C 0.5048(5) 0.5731(4) 0.11260(10) 0.0793(11) Uani 1 1 d .
H8 H 0.4225 0.6366 0.1013 0.095 Uiso 1 1 calc R
C9 C 0.3193(7) 0.5957(5) 0.16274(14) 0.1021(14) Uani 1 1 d .
C10 C 0.5919(7) 0.4357(5) 0.16639(12) 0.0992(13) Uani 1 1 d .
C11 C 0.1458(12) 0.5804(10) 0.2119(2) 0.214(5) Uani 1 1 d .
H11A H 0.1633 0.6788 0.2269 0.256 Uiso 1 1 calc R
H11B H 0.0670 0.6148 0.1939 0.256 Uiso 1 1 calc R
C12 C 0.0816(16) 0.4731(14) 0.2288(3) 0.287(7) Uani 1 1 d .
H12A H 0.0847 0.3668 0.2162 0.430 Uiso 1 1 calc R
H12B H -0.0329 0.5041 0.2333 0.430 Uiso 1 1 calc R
H12C H 0.1404 0.4609 0.2505 0.430 Uiso 1 1 calc R
N1 N 0.4786(4) 0.3979(5) 0.04412(11) 0.0888(10) Uani 1 1 d .
N2 N 0.6829(7) 0.3517(6) 0.18192(12) 0.1287(16) Uani 1 1 d .
O1 O 0.2190(5) 0.6824(5) 0.14771(9) 0.1239(13) Uani 1 1 d .
O2 O 0.3037(5) 0.5422(4) 0.19500(10) 0.1327(14) Uani 1 1 d .
O3 O 0.3549(4) 0.4208(8) 0.06052(11) 0.168(2) Uani 1 1 d .
O4 O 0.4751(4) 0.3267(4) 0.01633(10) 0.1144(11) Uani 1 1 d .

loop_
_atom_site_aniso_label
_atom_site_aniso_U_11
_atom_site_aniso_U_22
_atom_site_aniso_U_33
_atom_site_aniso_U_23
_atom_site_aniso_U_13
_atom_site_aniso_U_12
C1 0.0504(19) 0.0494(17) 0.109(3) 0.0023(17) -0.0083(16) 0.0003(14)
C2 0.060(2) 0.0454(16) 0.113(3) 0.0071(17) -0.0074(18) -0.0023(14)
C3 0.060(2) 0.065(2) 0.125(3) 0.002(2) 0.0014(19) 0.0042(16)
C4 0.057(2) 0.073(2) 0.160(4) 0.004(3) -0.001(2) 0.0034(19)
C5 0.076(3) 0.058(2) 0.133(3) 0.007(2) -0.024(2) -0.0102(18)
C6 0.100(3) 0.0462(18) 0.109(3) 0.0026(19) -0.002(2) 0.0051(18)
C7 0.055(2) 0.070(2) 0.182(5) 0.019(3) -0.021(3) -0.0084(19)
C8 0.075(2) 0.0523(18) 0.111(3) 0.0050(19) -0.0034(19) 0.0008(16)
C9 0.120(4) 0.054(2) 0.132(4) 0.011(2) 0.022(3) 0.014(2)
C10 0.129(4) 0.056(2) 0.113(3) 0.000(2) -0.014(3) 0.004(2)
C11 0.263(10) 0.157(7) 0.220(8) 0.091(6) 0.151(8) 0.088(7)
C12 0.283(13) 0.185(9) 0.391(16) 0.083(11) 0.210(12) 0.048(9)
N1 0.060(2) 0.084(2) 0.122(3) -0.007(2) -0.0099(19) 0.0005(16)
N2 0.162(4) 0.081(2) 0.143(3) 0.010(2) -0.034(3) 0.017(3)
O1 0.130(3) 0.102(2) 0.140(3) 0.016(2) 0.033(2) 0.042(2)
O2 0.173(4) 0.086(2) 0.139(3) 0.036(2) 0.058(2) 0.031(2)
O3 0.0542(19) 0.275(6) 0.176(4) -0.091(4) 0.0019(19) 0.000(2)
O4 0.098(2) 0.108(2) 0.137(3) -0.030(2) -0.0194(19) -0.0134(18)

loop_
_atom_type_symbol
_atom_type_description
_atom_type_scat_dispersion_real
_atom_type_scat_dispersion_imag
_atom_type_scat_source
C C 0.0033 0.0016 'International Tables Vol C Tables 4.2.6.8 and 6.1.1.4'
H H 0.0000 0.0000 'International Tables Vol C Tables 4.2.6.8 and 6.1.1.4'
O O 0.0106 0.0060 'International Tables Vol C Tables 4.2.6.8 and 6.1.1.4'
N N 0.0061 0.0033 'International Tables Vol C Tables 4.2.6.8 and 6.1.1.4'

loop_
_geom_angle_atom_site_label_1
_geom_angle_atom_site_label_2
_geom_angle_atom_site_label_3
_geom_angle
C3 C1 C2 122.5(3)
C3 C1 N1 116.4(3)
C2 C1 N1 121.0(3)
C1 C2 C5 116.5(3)
C1 C2 C8 123.8(3)
C5 C2 C8 119.6(4)
C4 C3 C1 119.8(4)
C4 C3 H3 120.1
C1 C3 H3 120.1
C3 C4 C7 119.5(4)
C3 C4 H4 120.3
C7 C4 H4 120.3
C7 C5 C2 120.3(4)
C7 C5 H5 119.8
C2 C5 H5 119.8
C8 C6 C10 122.5(4)
C8 C6 C9 118.5(4)
C10 C6 C9 118.9(4)
C4 C7 C5 121.3(4)
C4 C7 H7 119.3
C5 C7 H7 119.3
C6 C8 C2 126.3(4)
C6 C8 H8 116.9
C2 C8 H8 116.9
O1 C9 O2 124.9(4)
O1 C9 C6 122.7(4)
O2 C9 C6 112.4(4)
N2 C10 C6 178.5(5)
C12 C11 O2 118.5(7)
C12 C11 H11A 107.7
O2 C11 H11A 107.7
C12 C11 H11B 107.7
O2 C11 H11B 107.7
H11A C11 H11B 107.1
C11 C12 H12A 109.5
C11 C12 H12B 109.5
H12A C12 H12B 109.5
C11 C12 H12C 109.5
H12A C12 H12C 109.5
H12B C12 H12C 109.5
O3 N1 O4 121.4(4)
O3 N1 C1 119.5(4)
O4 N1 C1 118.9(3)
C9 O2 C11 116.0(5)

loop_
_geom_bond_atom_site_label_1
_geom_bond_atom_site_label_2
_geom_bond_distance
C1 C3 1.380(5)
C1 C2 1.386(5)
C1 N1 1.465(4)
C2 C5 1.401(5)
C2 C8 1.475(5)
C3 C4 1.363(6)
C3 H3 0.9300
C4 C7 1.362(6)
C4 H4 0.9300
C5 C7 1.388(6)
C5 H5 0.9300
C6 C8 1.336(5)
C6 C10 1.428(6)
C6 C9 1.489(6)
C7 H7 0.9300
C8 H8 0.9300
C9 O1 1.195(5)
C9 O2 1.309(6)
C10 N2 1.145(6)
C11 C12 1.176(10)
C11 O2 1.447(7)
C11 H11A 0.9700
C11 H11B 0.9700
C12 H12A 0.9600
C12 H12B 0.9600
C12 H12C 0.9600
N1 O3 1.182(4)
N1 O4 1.200(4)

loop_
_geom_torsion_atom_site_label_1
_geom_torsion_atom_site_label_2
_geom_torsion_atom_site_label_3
_geom_torsion_atom_site_label_4
_geom_torsion
C3 C1 C2 C5 -0.2(5)
N1 C1 C2 C5 176.1(3)
C3 C1 C2 C8 177.7(3)
N1 C1 C2 C8 -5.9(5)
C2 C1 C3 C4 0.1(6)
N1 C1 C3 C4 -176.4(3)
C1 C3 C4 C7 -0.1(6)
C1 C2 C5 C7 0.3(5)
C8 C2 C5 C7 -177.7(3)
C3 C4 C7 C5 0.1(6)
C2 C5 C7 C4 -0.2(6)
C10 C6 C8 C2 -2.3(6)
C9 C6 C8 C2 -178.2(3)
C1 C2 C8 C6 131.5(4)
C5 C2 C8 C6 -50.6(5)
C8 C6 C9 O1 -4.8(7)
C10 C6 C9 O1 179.2(4)
C8 C6 C9 O2 175.5(4)
C10 C6 C9 O2 -0.5(6)
C8 C6 C10 N2 -48(23)
C9 C6 C10 N2 127(23)
C3 C1 N1 O3 175.6(4)
C2 C1 N1 O3 -1.0(6)
C3 C1 N1 O4 -0.4(5)
C2 C1 N1 O4 -176.9(3)
O1 C9 O2 C11 5.6(8)
C6 C9 O2 C11 -174.7(6)
C12 C11 O2 C9 136.9(12)
